data_7701254
loop_
_publ_author_name
'Fritzsche, J.'
'Ettlinger, R.'
'Grzywa, M.'
'Jantz, S. G.'
'Kalytta-Mewes, A'
'Bunzen, H.'
'H\"oppe, H A'
'Volkmer, D.'

_publ_section_title
;
 CFA-15 - a perfluorinated metal-organic framework with linear 1-D
 Cu<sup>II</sup>-chains containing accessible unsaturated, reactive metal
 centres.
;
_journal_issue 40
_journal_name_full 'Dalton transactions (Cambridge, England : 2003)'
_journal_page_first 15236
_journal_page_last 15246
_journal_paper_doi 10.1039/c9dt02133g
_journal_volume 48
_journal_year 2019
_chemical_formula_moiety '0.5(C30 H18 Cu6 F24 N10 O14)'
_chemical_formula_sum 'C15 H9 Cu3 F12 N5 O7'
_chemical_formula_weight 789.89
_space_group_crystal_system monoclinic
_space_group_IT_number 5
_space_group_name_Hall 'C 2y'
_space_group_name_H-M_alt 'C 1 2 1'
_symmetry_space_group_name_Hall 'C 2y'
_symmetry_space_group_name_H-M 'C 1 2 1'
_atom_sites_solution_hydrogens mixed
_atom_sites_solution_primary dual
_audit_creation_method
;
Olex2 1.2-ac4
(compiled 2018.05.17 svn.r3504 for Rigaku Oxford Diffraction, GUI svn.r5492)
;
_audit_update_record
;
2019-03-28 deposited with the CCDC.    2019-09-25 downloaded from the CCDC.
;
_cell_angle_alpha 90
_cell_angle_beta 109.7120(10)
_cell_angle_gamma 90
_cell_formula_units_Z 2
_cell_length_a 14.2997(4)
_cell_length_b 9.4881(3)
_cell_length_c 9.3862(3)
_cell_measurement_reflns_used 9955
_cell_measurement_temperature 268(2)
_cell_measurement_theta_max 28.69
_cell_measurement_theta_min 2.30
_cell_volume 1198.86(6)
_computing_cell_refinement 'Bruker SAINT'
_computing_data_collection 'Bruker APEX3'
_computing_data_reduction 'Bruker SAINT'
_computing_molecular_graphics 'Diamond 4.4'
_computing_publication_material 'Olex2 (Dolomanov et al., 2009)'
_computing_structure_refinement Word
_computing_structure_solution 'ShelXT (Sheldrick, 2015)'
_diffrn_ambient_temperature 268.01
_diffrn_measured_fraction_theta_full 0.967
_diffrn_measured_fraction_theta_max 0.937
_diffrn_measurement_device_type 'Bruker APEX-II CCD'
_diffrn_measurement_method '\f and \w scans'
_diffrn_radiation_type MoK\a
_diffrn_radiation_wavelength 0.71073
_diffrn_reflns_av_R_equivalents 0.0603
_diffrn_reflns_av_unetI/netI 0.0460
_diffrn_reflns_Laue_measured_fraction_full 0.967
_diffrn_reflns_Laue_measured_fraction_max 0.937
_diffrn_reflns_limit_h_max 18
_diffrn_reflns_limit_h_min -18
_diffrn_reflns_limit_k_max 12
_diffrn_reflns_limit_k_min -12
_diffrn_reflns_limit_l_max 12
_diffrn_reflns_limit_l_min -12
_diffrn_reflns_number 18173
_diffrn_reflns_point_group_measured_fraction_full 0.962
_diffrn_reflns_point_group_measured_fraction_max 0.920
_diffrn_reflns_theta_full 25.242
_diffrn_reflns_theta_max 27.480
_diffrn_reflns_theta_min 2.626
_diffrn_source 'fine-focus sealed tube'
_exptl_absorpt_coefficient_mu 2.780
_exptl_absorpt_correction_T_max 0.7458
_exptl_absorpt_correction_T_min 0.6985
_exptl_absorpt_correction_type multi-scan
_exptl_absorpt_process_details 'SADABS V2012/1 (Bruker AXS Inc.)'
_exptl_crystal_colour blue
_exptl_crystal_colour_primary blue
_exptl_crystal_density_diffrn 2.188
_exptl_crystal_description block
_exptl_crystal_F_000 770
_exptl_crystal_recrystallization_method solvothermal
_exptl_crystal_size_max 0.05
_exptl_crystal_size_mid 0.04
_exptl_crystal_size_min 0.02
_refine_diff_density_max 0.915
_refine_diff_density_min -1.230
_refine_diff_density_rms 0.178
_refine_ls_abs_structure_details
;
 Refined as an inversion twin.
;
_refine_ls_abs_structure_Flack 0.06(4)
_refine_ls_extinction_method none
_refine_ls_goodness_of_fit_ref 1.147
_refine_ls_hydrogen_treatment mixed
_refine_ls_matrix_type full
_refine_ls_number_parameters 211
_refine_ls_number_reflns 2536
_refine_ls_number_restraints 182
_refine_ls_restrained_S_all 1.111
_refine_ls_R_factor_all 0.0542
_refine_ls_R_factor_gt 0.0500
_refine_ls_shift/su_max 0.000
_refine_ls_shift/su_mean 0.000
_refine_ls_structure_factor_coef Fsqd
_refine_ls_weighting_details 'w=1/[\s^2^(Fo^2^)+(0.0200P)^2^+19.8971P] where P=(Fo^2^+2Fc^2^)/3'
_refine_ls_weighting_scheme calc
_refine_ls_wR_factor_gt 0.1104
_refine_ls_wR_factor_ref 0.1114
_reflns_Friedel_coverage 0.851
_reflns_Friedel_fraction_full 0.956
_reflns_Friedel_fraction_max 0.901
_reflns_number_gt 2385
_reflns_number_total 2536
_reflns_threshold_expression 'I > 2\s(I)'
_cod_data_source_file c9dt02133g2.cif
_cod_data_source_block CFA-15
_cod_depositor_comments 'Adding full bibliography for 7701254--7701255.cif.'
_cod_database_code 7701254
_shelx_shelxl_version_number 2018/3
_shelx_space_group_comment
;
The symmetry employed for this shelxl refinement is uniquely defined
by the following loop, which should always be used as a source of
symmetry information in preference to the above space-group names.
They are only intended as comments.
;
_shelx_estimated_absorpt_t_max 0.768
_shelx_estimated_absorpt_t_min 0.768
_olex2_refinement_description
;
1. Twinned data refinement
 Scales: 0.94(4)
 0.06(4)
2. Fixed Uiso
 At 1.2 times of:
  All C(H) groups
 At 1.5 times of:
  All C(H,H,H) groups
3. Rigid body (RIGU) restrains
 All non-hydrogen atoms
 with sigma for 1-2 distances of 0.004 and sigma for 1-3 distances of 0.004
4. Others
 Fixed Sof: C0AA(0.5) H0AA(0.5) C1AA(0.5) H1Aa(0.5) H1Ab(0.5) H1Ac(0.5)
 C2AA(0.5) H2Aa(0.5) H2Ab(0.5) H2Ac(0.5)
5.a Aromatic/amide H refined with riding coordinates:
 C0AA(H0AA)
5.b Idealised Me refined as rotating group:
 C1AA(H1Aa,H1Ab,H1Ac), C2AA(H2Aa,H2Ab,H2Ac)
;
_olex2_submission_special_instructions 'No special instructions were received'

loop_
_space_group_symop_operation_xyz
'x, y, z'
'-x, y, -z'
'x+1/2, y+1/2, z'
'-x+1/2, y+1/2, -z'

loop_
_atom_site_label
_atom_site_type_symbol
_atom_site_fract_x
_atom_site_fract_y
_atom_site_fract_z
_atom_site_U_iso_or_equiv
_atom_site_adp_type
_atom_site_occupancy
_atom_site_site_symmetry_order
_atom_site_calc_flag
_atom_site_refinement_flags_posn
_atom_site_refinement_flags_adp
_atom_site_refinement_flags_occupancy
_atom_site_disorder_assembly
_atom_site_disorder_group
Cu1 Cu 0.47751(8) 0.70260(12) 0.65923(12) 0.0108(3) Uani 1 1 d . U . . .
Cu2 Cu 0.500000 0.57392(17) 1.000000 0.0151(4) Uani 1 2 d S TU P . .
F2 F 0.2344(8) 0.3322(12) 1.0031(10) 0.054(3) Uani 1 1 d . U . . .
O2 O 0.3528(5) 0.6003(9) 0.6433(9) 0.0273(19) Uani 1 1 d . U . . .
F5 F 0.2121(7) 0.5765(10) 0.3600(8) 0.053(2) Uani 1 1 d . U . . .
N2 N 0.1071(6) 0.3227(9) 0.5109(9) 0.0126(16) Uani 1 1 d . U . . .
F6 F 0.1334(5) 0.3924(9) 0.2576(7) 0.0363(19) Uani 1 1 d . U . . .
N1 N 0.0965(6) 0.3166(9) 0.6520(9) 0.0130(16) Uani 1 1 d . U . . .
F3 F 0.1975(6) 0.5480(9) 0.9522(9) 0.045(2) Uani 1 1 d . U . . .
O3 O 0.5470(5) 0.6018(9) 0.8382(8) 0.0236(19) Uani 1 1 d . U . . .
F4 F 0.2884(6) 0.3807(12) 0.3758(10) 0.055(3) Uani 1 1 d . U . . .
O1 O 0.3656(6) 0.5268(10) 0.8738(8) 0.031(2) Uani 1 1 d . U . . .
C1 C 0.1698(7) 0.3938(11) 0.7459(10) 0.0130(19) Uani 1 1 d . U . . .
O4 O 0.500000 0.5368(11) 0.500000 0.025(2) Uani 1 2 d S TU P . .
F1 F 0.0818(6) 0.3966(10) 0.9161(9) 0.047(2) Uani 1 1 d . U . . .
C2 C 0.2301(9) 0.4531(13) 0.6695(13) 0.0140(19) Uani 1 1 d . U . . .
C6 C 0.2063(8) 0.4395(13) 0.3799(12) 0.024(2) Uani 1 1 d . U . . .
C4 C 0.3238(8) 0.5340(11) 0.7343(12) 0.018(2) Uani 1 1 d . U . . .
C5 C 0.1720(8) 0.4170(12) 0.9050(11) 0.021(2) Uani 1 1 d . U . . .
C3 C 0.1839(7) 0.4056(11) 0.5210(10) 0.0144(19) Uani 1 1 d . U . . .
ND N 0.500000 0.2973(16) 0.500000 0.041(4) Uani 1 2 d S TU P . .
C0AA C 0.5012(19) 0.418(2) 0.554(3) 0.031(5) Uani 0.5 1 d . U . A -1
H0AA H 0.503510 0.418092 0.653713 0.037 Uiso 0.5 1 calc R . . A -1
C1AA C 0.488(3) 0.292(3) 0.322(4) 0.062(9) Uani 0.5 1 d . U . A -1
H1AA H 0.464365 0.381403 0.276024 0.093 Uiso 0.5 1 calc GR . . A -1
H1AB H 0.440395 0.219955 0.272607 0.093 Uiso 0.5 1 calc GR . . A -1
H1AC H 0.550522 0.270612 0.311114 0.093 Uiso 0.5 1 calc GR . . A -1
C2AA C 0.510(3) 0.163(3) 0.560(4) 0.065(11) Uani 0.5 1 d . U . A -1
H2AA H 0.510492 0.167695 0.662587 0.098 Uiso 0.5 1 calc GR . . A -1
H2AB H 0.571223 0.122631 0.558761 0.098 Uiso 0.5 1 calc GR . . A -1
H2AC H 0.455373 0.105912 0.501050 0.098 Uiso 0.5 1 calc GR . . A -1
H3 H 0.602(14) 0.61(2) 0.87(2) 0.078 Uiso 1 1 d R . . . .

loop_
_atom_site_aniso_label
_atom_site_aniso_U_11
_atom_site_aniso_U_22
_atom_site_aniso_U_33
_atom_site_aniso_U_23
_atom_site_aniso_U_13
_atom_site_aniso_U_12
Cu1 0.0067(5) 0.0150(6) 0.0083(5) 0.0051(6) -0.0009(4) -0.0030(5)
Cu2 0.0107(9) 0.0198(10) 0.0115(9) 0.000 -0.0007(7) 0.000
F2 0.066(6) 0.071(6) 0.018(4) 0.017(4) 0.004(4) 0.020(5)
O2 0.015(4) 0.038(5) 0.024(4) 0.009(4) 0.001(3) -0.015(3)
F5 0.082(6) 0.050(5) 0.024(4) 0.009(4) 0.013(4) -0.030(5)
N2 0.009(4) 0.015(4) 0.012(4) 0.000(3) 0.001(3) -0.001(3)
F6 0.032(4) 0.059(5) 0.014(3) -0.002(3) 0.003(3) -0.016(4)
N1 0.012(4) 0.014(4) 0.009(4) 0.001(3) -0.001(3) -0.002(3)
F3 0.064(5) 0.042(4) 0.039(4) -0.027(4) 0.030(4) -0.023(4)
O3 0.013(4) 0.042(5) 0.013(4) 0.017(4) 0.000(3) -0.001(3)
F4 0.026(4) 0.113(8) 0.035(5) 0.001(5) 0.022(4) 0.005(5)
O1 0.018(4) 0.058(6) 0.011(3) -0.003(4) -0.003(3) -0.021(4)
C1 0.013(4) 0.016(5) 0.007(4) 0.000(3) -0.001(3) -0.002(3)
O4 0.035(6) 0.015(5) 0.023(5) 0.000 0.006(5) 0.000
F1 0.038(4) 0.080(6) 0.033(4) -0.023(4) 0.025(3) -0.026(4)
C2 0.015(4) 0.016(5) 0.009(4) -0.001(4) 0.002(3) -0.005(3)
C6 0.019(5) 0.042(6) 0.010(4) 0.002(5) 0.002(4) -0.011(4)
C4 0.013(5) 0.020(5) 0.016(4) -0.002(4) 0.002(4) -0.004(4)
C5 0.024(5) 0.029(5) 0.010(4) 0.000(4) 0.005(4) -0.008(4)
C3 0.013(4) 0.019(5) 0.009(4) 0.001(4) 0.002(3) -0.002(4)
ND 0.023(8) 0.019(6) 0.081(11) 0.000 0.017(8) 0.000
C0AA 0.027(11) 0.020(6) 0.046(13) 0.009(6) 0.013(12) 0.002(8)
C1AA 0.08(3) 0.024(15) 0.073(13) -0.020(12) 0.020(17) -0.009(15)
C2AA 0.08(3) 0.021(10) 0.10(3) 0.011(12) 0.03(3) 0.008(13)

loop_
_atom_type_symbol
_atom_type_description
_atom_type_scat_dispersion_real
_atom_type_scat_dispersion_imag
_atom_type_scat_source
C C 0.0033 0.0016 'International Tables Vol C Tables 4.2.6.8 and 6.1.1.4'
H H 0.0000 0.0000 'International Tables Vol C Tables 4.2.6.8 and 6.1.1.4'
Cu Cu 0.3201 1.2651 'International Tables Vol C Tables 4.2.6.8 and 6.1.1.4'
F F 0.0171 0.0103 'International Tables Vol C Tables 4.2.6.8 and 6.1.1.4'
N N 0.0061 0.0033 'International Tables Vol C Tables 4.2.6.8 and 6.1.1.4'
O O 0.0106 0.0060 'International Tables Vol C Tables 4.2.6.8 and 6.1.1.4'

loop_
_geom_angle_atom_site_label_1
_geom_angle_atom_site_label_2
_geom_angle_atom_site_label_3
_geom_angle
_geom_angle_site_symmetry_1
_geom_angle_site_symmetry_3
O2 Cu1 N2 86.1(3) . 4_556
O2 Cu1 N1 173.5(3) . 3
O2 Cu1 O4 86.3(3) . .
N2 Cu1 N1 87.6(3) 4_556 3
N2 Cu1 O4 92.9(3) 4_556 .
N1 Cu1 O4 92.3(3) 3 .
O3 Cu1 O2 90.5(3) . .
O3 Cu1 N2 171.3(4) . 4_556
O3 Cu1 N1 95.9(3) . 3
O3 Cu1 O4 94.9(3) . .
O3 Cu2 O3 163.8(6) . 2_657
O3 Cu2 O1 88.6(3) 2_657 .
O3 Cu2 O1 95.1(3) . .
O3 Cu2 O1 88.6(3) . 2_657
O3 Cu2 O1 95.1(3) 2_657 2_657
O1 Cu2 O1 153.3(6) . 2_657
C4 O2 Cu1 134.0(7) . .
N1 N2 Cu1 120.5(6) . 4_546
C3 N2 Cu1 131.0(7) . 4_546
C3 N2 N1 108.2(8) . .
N2 N1 Cu1 114.6(6) . 3_445
C1 N1 Cu1 138.3(7) . 3_445
C1 N1 N2 107.0(8) . .
Cu2 O3 Cu1 124.3(4) . .
C4 O1 Cu2 131.0(7) . .
N1 C1 C2 111.2(9) . .
N1 C1 C5 119.0(9) . .
C2 C1 C5 129.5(9) . .
Cu1 O4 Cu1 92.1(4) . 2_656
C0AA O4 Cu1 156.7(12) . 2_656
C0AA O4 Cu1 110.6(12) . .
C1 C2 C4 128.3(10) . .
C3 C2 C1 102.3(9) . .
C3 C2 C4 129.1(10) . .
F5 C6 F6 106.0(9) . .
F5 C6 C3 112.2(10) . .
F6 C6 C3 110.4(9) . .
F4 C6 F5 108.4(10) . .
F4 C6 F6 106.2(10) . .
F4 C6 C3 113.2(10) . .
O2 C4 O1 126.8(10) . .
O2 C4 C2 116.5(9) . .
O1 C4 C2 116.7(10) . .
F2 C5 F3 107.0(9) . .
F2 C5 C1 112.8(10) . .
F2 C5 F1 107.5(10) . .
F3 C5 C1 112.4(9) . .
F3 C5 F1 105.7(10) . .
F1 C5 C1 111.0(9) . .
N2 C3 C2 111.2(9) . .
N2 C3 C6 118.9(9) . .
C2 C3 C6 129.9(9) . .
C0AA ND C1AA 115.3(18) . .
C0AA ND C2AA 134.1(19) . .
C2AA ND C1AA 111(2) . .
O4 C0AA ND 133(2) . .

loop_
_geom_bond_atom_site_label_1
_geom_bond_atom_site_label_2
_geom_bond_distance
_geom_bond_site_symmetry_2
Cu1 O2 1.991(7) .
Cu1 N2 2.003(8) 4_556
Cu1 N1 2.037(8) 3
Cu1 O3 1.897(7) .
Cu1 O4 2.266(7) .
Cu2 O3 1.876(7) .
Cu2 O3 1.876(7) 2_657
Cu2 O1 1.939(7) .
Cu2 O1 1.939(7) 2_657
F2 C5 1.318(14) .
O2 C4 1.240(13) .
F5 C6 1.319(15) .
N2 N1 1.384(11) .
N2 C3 1.328(12) .
F6 C6 1.341(12) .
N1 C1 1.338(12) .
F3 C5 1.329(13) .
F4 C6 1.311(14) .
O1 C4 1.244(13) .
C1 C2 1.410(15) .
C1 C5 1.500(14) .
O4 C0AA 1.23(2) .
F1 C5 1.343(13) .
C2 C4 1.485(15) .
C2 C3 1.401(14) .
C6 C3 1.499(14) .
ND C0AA 1.25(3) .
ND C1AA 1.62(4) .
ND C2AA 1.38(3) .

loop_
_twin_individual_id
_twin_individual_mass_fraction_refined
1 0.94(4)
2 0.06(4)
